data_1565086
loop_
_publ_author_name
'Jung, Jochen'
'Legendre, Christina M.'
'Demeshko, Serhiy'
'Herbst-Irmer, Regine'
'Stalke, Dietmar'

_publ_section_title
;
 Imidosulfonate scorpionate ligands in lanthanide single-molecule magnet
 design: slow magnetic relaxation and butterfly hysteresis in [ClDy{Ph
 <sub>2</sub> PCH <sub>2</sub> S(N <i>t</i> Bu) <sub>3</sub> }
 <sub>2</sub> ]
;
_journal_issue 46
_journal_name_full 'Dalton Transactions'
_journal_page_first 17194
_journal_page_last 17201
_journal_paper_doi 10.1039/D1DT03555J
_journal_volume 50
_journal_year 2021
_chemical_formula_moiety 'C50 H78 Cl Ho N6 P2 S2, 0.359(C4 H8 O), 0.141(C5 H12)'
_chemical_formula_sum 'C52.14 H82.56 Cl Ho N6 O0.36 P2 S2'
_chemical_formula_weight 1125.68
_space_group_crystal_system monoclinic
_space_group_IT_number 15
_space_group_name_Hall '-C 2yc'
_space_group_name_H-M_alt 'C 1 2/c 1'
_atom_sites_solution_hydrogens geom
_audit_creation_method SHELXL-2018/3
_audit_update_record
;
2021-08-20 deposited with the CCDC.	2021-10-25 downloaded from the CCDC.
;
_cell_angle_alpha 90
_cell_angle_beta 95.09(2)
_cell_angle_gamma 90
_cell_formula_units_Z 8
_cell_length_a 35.511(3)
_cell_length_b 15.330(2)
_cell_length_c 20.538(2)
_cell_measurement_reflns_used 9966
_cell_measurement_temperature 100(2)
_cell_measurement_theta_max 25.492
_cell_measurement_theta_min 2.2465
_cell_volume 11136(2)
_computing_cell_refinement 'SAINT V8.38A'
_computing_data_collection 'APEX2 v2012.2'
_computing_data_reduction 'SAINT V8.38A'
_computing_molecular_graphics 'XP Version 5.1'
_computing_publication_material 'XP Version 5.1'
_computing_structure_refinement 'SHELXL-2018/3 (Sheldrick, 2018)'
_computing_structure_solution 'SHELXT 2014/5 (Sheldrick, 2014)'
_diffrn_ambient_temperature 100(2)
_diffrn_measured_fraction_theta_full 1.000
_diffrn_measured_fraction_theta_max 0.998
_diffrn_measurement_device_type 'Bruker Smart APEX II Quazar'
_diffrn_measurement_method 'omega scans'
_diffrn_radiation_type AgK\a
_diffrn_radiation_wavelength 0.56086
_diffrn_reflns_av_R_equivalents 0.0583
_diffrn_reflns_av_unetI/netI 0.0363
_diffrn_reflns_Laue_measured_fraction_full 1.000
_diffrn_reflns_Laue_measured_fraction_max 0.998
_diffrn_reflns_limit_h_max 49
_diffrn_reflns_limit_h_min -54
_diffrn_reflns_limit_k_max 23
_diffrn_reflns_limit_k_min -23
_diffrn_reflns_limit_l_max 31
_diffrn_reflns_limit_l_min -31
_diffrn_reflns_number 175315
_diffrn_reflns_point_group_measured_fraction_full 1.000
_diffrn_reflns_point_group_measured_fraction_max 0.998
_diffrn_reflns_theta_full 19.665
_diffrn_reflns_theta_max 25.627
_diffrn_reflns_theta_min 1.719
_diffrn_source 'INCOATEC Microsource'
_exptl_absorpt_coefficient_mu 0.877
_exptl_absorpt_correction_T_max 0.4290
_exptl_absorpt_correction_T_min 0.4057
_exptl_absorpt_correction_type multi-scan
_exptl_absorpt_process_details SADABS-2016/2
_exptl_crystal_colour orange
_exptl_crystal_density_diffrn 1.343
_exptl_crystal_description block
_exptl_crystal_F_000 4690
_exptl_crystal_size_max 0.206
_exptl_crystal_size_mid 0.186
_exptl_crystal_size_min 0.165
_refine_diff_density_max 0.559
_refine_diff_density_min -0.659
_refine_diff_density_rms 0.093
_refine_ls_extinction_method none
_refine_ls_goodness_of_fit_ref 1.014
_refine_ls_hydrogen_treatment constr
_refine_ls_matrix_type full
_refine_ls_number_parameters 658
_refine_ls_number_reflns 21358
_refine_ls_number_restraints 208
_refine_ls_restrained_S_all 1.009
_refine_ls_R_factor_all 0.0403
_refine_ls_R_factor_gt 0.0252
_refine_ls_shift/su_max 0.007
_refine_ls_shift/su_mean 0.000
_refine_ls_structure_factor_coef Fsqd
_refine_ls_weighting_details 'w=1/[\s^2^(Fo^2^)+(0.0158P)^2^+11.3780P] where P=(Fo^2^+2Fc^2^)/3'
_refine_ls_weighting_scheme calc
_refine_ls_wR_factor_gt 0.0472
_refine_ls_wR_factor_ref 0.0520
_reflns_Friedel_coverage 0.000
_reflns_number_gt 17317
_reflns_number_total 21358
_reflns_threshold_expression 'I > 2\s(I)'
_cod_data_source_file d1dt03555j2.cif
_cod_data_source_block 3c
_cod_original_sg_symbol_H-M 'C 2/c'
_cod_database_code 1565086
_shelx_shelxl_version_number 2018/3
_shelx_space_group_comment
;
The symmetry employed for this shelxl refinement is uniquely defined
by the following loop, which should always be used as a source of
symmetry information in preference to the above space-group names.
They are only intended as comments.
;
_shelx_estimated_absorpt_t_min 0.840
_shelx_estimated_absorpt_t_max 0.869

loop_
_space_group_symop_operation_xyz
'x, y, z'
'-x, y, -z+1/2'
'x+1/2, y+1/2, z'
'-x+1/2, y+1/2, -z+1/2'
'-x, -y, -z'
'x, -y, z-1/2'
'-x+1/2, -y+1/2, -z'
'x+1/2, -y+1/2, z-1/2'

loop_
_atom_site_label
_atom_site_type_symbol
_atom_site_fract_x
_atom_site_fract_y
_atom_site_fract_z
_atom_site_U_iso_or_equiv
_atom_site_adp_type
_atom_site_occupancy
_atom_site_site_symmetry_order
_atom_site_calc_flag
_atom_site_refinement_flags_posn
_atom_site_refinement_flags_adp
_atom_site_refinement_flags_occupancy
_atom_site_disorder_assembly
_atom_site_disorder_group
C1A C 0.5140(10) 0.930(3) 0.8734(17) 0.026(6) Uani 0.141(2) 1 d D U P A -1
H1AA H 0.533408 0.886299 0.867187 0.040 Uiso 0.141(2) 1 calc R U P A -1
H1AB H 0.490281 0.900928 0.881442 0.040 Uiso 0.141(2) 1 calc R U P A -1
H1AC H 0.522240 0.967071 0.910936 0.040 Uiso 0.141(2) 1 calc R U P A -1
C2A C 0.508(3) 0.987(3) 0.8115(17) 0.027(2) Uani 0.141(2) 1 d D U P A -1
H2AA H 0.484469 1.022314 0.813902 0.032 Uiso 0.141(2) 1 calc R U P A -1
H2AB H 0.529221 1.027648 0.809785 0.032 Uiso 0.141(2) 1 calc R U P A -1
C3A C 0.5038(9) 0.9317(7) 0.7489(17) 0.016(4) Uani 0.141(2) 1 d D U P A -1
H3AA H 0.485126 0.884647 0.753917 0.019 Uiso 0.141(2) 1 calc R U P A -1
H3AB H 0.528393 0.903889 0.742929 0.019 Uiso 0.141(2) 1 calc R U P A -1
C4A C 0.491(3) 0.986(3) 0.688(2) 0.0291(17) Uani 0.141(2) 1 d D U P A -1
H4AA H 0.512382 1.022619 0.676195 0.035 Uiso 0.141(2) 1 calc R U P A -1
H4AB H 0.470069 1.024458 0.697420 0.035 Uiso 0.141(2) 1 calc R U P A -1
C5A C 0.4782(11) 0.927(3) 0.6292(18) 0.040(8) Uani 0.141(2) 1 d D U P A -1
H5AA H 0.475136 0.961746 0.589244 0.060 Uiso 0.141(2) 1 calc R U P A -1
H5AB H 0.453950 0.899336 0.636691 0.060 Uiso 0.141(2) 1 calc R U P A -1
H5AC H 0.497143 0.881154 0.624503 0.060 Uiso 0.141(2) 1 calc R U P A -1
O1B O 0.5013(4) 1.0337(2) 0.7635(3) 0.0380(16) Uani 0.359(2) 1 d D U P A -2
C2B C 0.5081(8) 0.9731(11) 0.8157(6) 0.027(2) Uani 0.359(2) 1 d D U P A -2
H2BA H 0.486977 0.974068 0.844066 0.032 Uiso 0.359(2) 1 calc R U P A -2
H2BB H 0.531738 0.988233 0.842575 0.032 Uiso 0.359(2) 1 calc R U P A -2
C3B C 0.5115(7) 0.8841(8) 0.7856(10) 0.023(2) Uani 0.359(2) 1 d D U P A -2
H3BA H 0.502258 0.837806 0.813787 0.028 Uiso 0.359(2) 1 calc R U P A -2
H3BB H 0.537845 0.871231 0.776713 0.028 Uiso 0.359(2) 1 calc R U P A -2
C4B C 0.4856(7) 0.8945(8) 0.7220(10) 0.025(3) Uani 0.359(2) 1 d D U P A -2
H4BA H 0.492390 0.852751 0.688113 0.030 Uiso 0.359(2) 1 calc R U P A -2
H4BB H 0.458669 0.886557 0.729559 0.030 Uiso 0.359(2) 1 calc R U P A -2
C5B C 0.4938(6) 0.9875(10) 0.7032(5) 0.0291(17) Uani 0.359(2) 1 d D U P A -2
H5BA H 0.515953 0.989896 0.677206 0.035 Uiso 0.359(2) 1 calc R U P A -2
H5BB H 0.471744 1.013106 0.676974 0.035 Uiso 0.359(2) 1 calc R U P A -2
Ho1 Ho 0.64130(2) 0.57354(2) 0.57618(2) 0.00953(2) Uani 1 1 d . . . . .
Cl1 Cl 0.67912(2) 0.63898(2) 0.67833(2) 0.01505(7) Uani 1 1 d . . . . .
C1 C 0.58489(4) 0.42754(10) 0.47730(7) 0.0137(3) Uani 1 1 d . . . . .
S1 S 0.66174(2) 0.40757(2) 0.50338(2) 0.01029(6) Uani 1 1 d . . . . .
P1 P 0.64872(2) 0.38485(2) 0.64390(2) 0.01212(7) Uani 1 1 d . . . . .
N1 N 0.62284(3) 0.46015(8) 0.50430(6) 0.0117(2) Uani 1 1 d . . . . .
C2 C 0.57477(4) 0.46952(11) 0.41007(7) 0.0184(3) Uani 1 1 d . . . . .
H2A H 0.589273 0.441319 0.377505 0.028 Uiso 1 1 calc R U . . .
H2B H 0.580912 0.531832 0.412274 0.028 Uiso 1 1 calc R U . . .
H2C H 0.547682 0.462169 0.397555 0.028 Uiso 1 1 calc R U . . .
S2 S 0.59846(2) 0.74637(2) 0.55595(2) 0.01067(6) Uani 1 1 d . . . . .
P2 P 0.59757(2) 0.91973(3) 0.63459(2) 0.01258(7) Uani 1 1 d . . . . .
N2 N 0.68819(3) 0.48635(8) 0.53182(6) 0.0115(2) Uani 1 1 d . . . . .
N3 N 0.67121(4) 0.34644(8) 0.44944(6) 0.0147(2) Uani 1 1 d . . . . .
C3 C 0.58033(5) 0.32848(10) 0.47211(8) 0.0179(3) Uani 1 1 d . . . . .
H3A H 0.555838 0.314629 0.448574 0.027 Uiso 1 1 calc R U . . .
H3B H 0.581550 0.303153 0.516060 0.027 Uiso 1 1 calc R U . . .
H3C H 0.600669 0.304206 0.448376 0.027 Uiso 1 1 calc R U . . .
N4 N 0.58940(3) 0.66056(8) 0.59642(6) 0.0113(2) Uani 1 1 d . . . . .
C4 C 0.55701(4) 0.46081(11) 0.52427(8) 0.0183(3) Uani 1 1 d . . . . .
H4A H 0.559910 0.524048 0.529633 0.027 Uiso 1 1 calc R U . . .
H4B H 0.562139 0.432193 0.566800 0.027 Uiso 1 1 calc R U . . .
H4C H 0.531130 0.447516 0.506465 0.027 Uiso 1 1 calc R U . . .
N5 N 0.62970(3) 0.69911(8) 0.51629(6) 0.0119(2) Uani 1 1 d . . . . .
C5 C 0.73068(4) 0.48089(10) 0.53729(7) 0.0131(3) Uani 1 1 d . . . . .
N6 N 0.56821(3) 0.80621(8) 0.52400(6) 0.0141(2) Uani 1 1 d . . . . .
C6 C 0.74505(4) 0.54274(11) 0.59234(8) 0.0179(3) Uani 1 1 d . . . . .
H6A H 0.772744 0.544115 0.595745 0.027 Uiso 1 1 calc R U . . .
H6B H 0.736437 0.522253 0.633715 0.027 Uiso 1 1 calc R U . . .
H6C H 0.735178 0.601507 0.582853 0.027 Uiso 1 1 calc R U . . .
C9 C 0.67416(4) 0.35859(10) 0.37827(7) 0.0154(3) Uani 1 1 d . . . . .
C8 C 0.74686(4) 0.38995(10) 0.55405(8) 0.0182(3) Uani 1 1 d . . . . .
H8A H 0.737347 0.348361 0.520274 0.027 Uiso 1 1 calc R U . . .
H8B H 0.739044 0.371373 0.596482 0.027 Uiso 1 1 calc R U . . .
H8C H 0.774524 0.392072 0.556107 0.027 Uiso 1 1 calc R U . . .
C7 C 0.74612(4) 0.51273(11) 0.47413(8) 0.0186(3) Uani 1 1 d . . . . .
H7A H 0.740292 0.469704 0.439401 0.028 Uiso 1 1 calc R U . . .
H7B H 0.773581 0.520200 0.481444 0.028 Uiso 1 1 calc R U . . .
H7C H 0.734373 0.568651 0.461141 0.028 Uiso 1 1 calc R U . . .
C11 C 0.71260(5) 0.32145(11) 0.36348(8) 0.0215(3) Uani 1 1 d . . . . .
H11A H 0.715019 0.324845 0.316386 0.032 Uiso 1 1 calc R U . . .
H11B H 0.714453 0.260427 0.377608 0.032 Uiso 1 1 calc R U . . .
H11C H 0.732872 0.355370 0.387000 0.032 Uiso 1 1 calc R U . . .
C10 C 0.67002(5) 0.45276(10) 0.35405(7) 0.0180(3) Uani 1 1 d . . . . .
H10A H 0.668940 0.453664 0.306211 0.027 Uiso 1 1 calc R U . . .
H10B H 0.691758 0.487082 0.372202 0.027 Uiso 1 1 calc R U . . .
H10C H 0.646723 0.477876 0.368232 0.027 Uiso 1 1 calc R U . . .
C12 C 0.64372(5) 0.30199(11) 0.34153(7) 0.0202(3) Uani 1 1 d . . . . .
H12A H 0.647559 0.301457 0.294861 0.030 Uiso 1 1 calc R U . . .
H12B H 0.618691 0.325993 0.347567 0.030 Uiso 1 1 calc R U . . .
H12C H 0.645439 0.242317 0.358642 0.030 Uiso 1 1 calc R U . . .
C13 C 0.66068(4) 0.32871(9) 0.56886(7) 0.0130(3) Uani 1 1 d . . . . .
H13A H 0.685666 0.300130 0.576727 0.016 Uiso 1 1 calc R U . . .
H13B H 0.641587 0.283198 0.556521 0.016 Uiso 1 1 calc R U . . .
C14 C 0.60989(4) 0.31994(10) 0.67216(7) 0.0154(3) Uani 1 1 d . . . . .
C15 C 0.59729(5) 0.23970(11) 0.64646(8) 0.0195(3) Uani 1 1 d . . . . .
H15 H 0.608311 0.215959 0.609874 0.023 Uiso 1 1 calc R U . . .
C16 C 0.56877(5) 0.19427(12) 0.67392(9) 0.0262(4) Uani 1 1 d . . . . .
H16 H 0.560286 0.139938 0.655844 0.031 Uiso 1 1 calc R U . . .
C17 C 0.55268(5) 0.22783(14) 0.72747(9) 0.0306(4) Uani 1 1 d . . . . .
H17 H 0.533272 0.196477 0.746290 0.037 Uiso 1 1 calc R U . . .
C18 C 0.56487(5) 0.30696(13) 0.75349(9) 0.0301(4) Uani 1 1 d . . . . .
H18 H 0.553819 0.330029 0.790273 0.036 Uiso 1 1 calc R U . . .
C19 C 0.59325(5) 0.35307(11) 0.72613(8) 0.0223(3) Uani 1 1 d . . . . .
H19 H 0.601411 0.407589 0.744296 0.027 Uiso 1 1 calc R U . . .
C20 C 0.68700(4) 0.34983(10) 0.70419(7) 0.0151(3) Uani 1 1 d . . . . .
C21 C 0.70928(4) 0.41277(11) 0.73746(7) 0.0181(3) Uani 1 1 d . . . . .
H21 H 0.705034 0.472779 0.727867 0.022 Uiso 1 1 calc R U . . .
C22 C 0.73783(5) 0.38826(13) 0.78485(8) 0.0256(4) Uani 1 1 d . . . . .
H22 H 0.752818 0.431638 0.807775 0.031 Uiso 1 1 calc R U . . .
C23 C 0.74442(5) 0.30107(13) 0.79862(8) 0.0278(4) Uani 1 1 d . . . . .
H23 H 0.764023 0.284528 0.830737 0.033 Uiso 1 1 calc R U . . .
C24 C 0.72243(5) 0.23790(12) 0.76558(8) 0.0273(4) Uani 1 1 d . . . . .
H24 H 0.727036 0.177959 0.774942 0.033 Uiso 1 1 calc R U . . .
C25 C 0.69364(5) 0.26184(11) 0.71876(8) 0.0225(3) Uani 1 1 d . . . . .
H25 H 0.678426 0.218251 0.696570 0.027 Uiso 1 1 calc R U . . .
C26 C 0.56480(4) 0.65674(10) 0.65176(7) 0.0138(3) Uani 1 1 d . . . . .
C27 C 0.57702(5) 0.57335(10) 0.68878(8) 0.0189(3) Uani 1 1 d . . . . .
H27A H 0.573961 0.523333 0.659066 0.028 Uiso 1 1 calc R U . . .
H27B H 0.561321 0.564958 0.725188 0.028 Uiso 1 1 calc R U . . .
H27C H 0.603599 0.578362 0.705791 0.028 Uiso 1 1 calc R U . . .
C28 C 0.56938(5) 0.73269(10) 0.69975(8) 0.0202(3) Uani 1 1 d . . . . .
H28A H 0.561558 0.786946 0.677213 0.030 Uiso 1 1 calc R U . . .
H28B H 0.595920 0.737283 0.717058 0.030 Uiso 1 1 calc R U . . .
H28C H 0.553591 0.722641 0.735820 0.030 Uiso 1 1 calc R U . . .
C29 C 0.52301(4) 0.64898(12) 0.62756(8) 0.0233(3) Uani 1 1 d . . . . .
H29A H 0.514842 0.702131 0.603843 0.035 Uiso 1 1 calc R U . . .
H29B H 0.508041 0.641233 0.664995 0.035 Uiso 1 1 calc R U . . .
H29C H 0.519346 0.598591 0.598323 0.035 Uiso 1 1 calc R U . . .
C30 C 0.65299(4) 0.74263(10) 0.46840(7) 0.0157(3) Uani 1 1 d . . . . .
C31 C 0.69426(5) 0.73230(13) 0.49496(10) 0.0320(4) Uani 1 1 d . . . . .
H31A H 0.700033 0.670266 0.501669 0.048 Uiso 1 1 calc R U . . .
H31B H 0.698588 0.763324 0.536671 0.048 Uiso 1 1 calc R U . . .
H31C H 0.710660 0.756675 0.463592 0.048 Uiso 1 1 calc R U . . .
C32 C 0.64608(5) 0.83973(10) 0.45510(8) 0.0214(3) Uani 1 1 d . . . . .
H32A H 0.658941 0.857407 0.416918 0.032 Uiso 1 1 calc R U . . .
H32B H 0.656004 0.873667 0.493271 0.032 Uiso 1 1 calc R U . . .
H32C H 0.618877 0.850332 0.446589 0.032 Uiso 1 1 calc R U . . .
C33 C 0.64590(7) 0.69194(13) 0.40462(9) 0.0346(5) Uani 1 1 d . . . . .
H33A H 0.619573 0.699972 0.386967 0.052 Uiso 1 1 calc R U . . .
H33B H 0.650747 0.629816 0.412892 0.052 Uiso 1 1 calc R U . . .
H33C H 0.662816 0.713461 0.373010 0.052 Uiso 1 1 calc R U . . .
C34 C 0.53744(4) 0.78870(10) 0.47201(8) 0.0194(3) Uani 1 1 d . . . . .
C35 C 0.54645(5) 0.83548(12) 0.40953(9) 0.0280(4) Uani 1 1 d . . . . .
H35A H 0.567656 0.806243 0.391192 0.042 Uiso 1 1 calc R U . . .
H35B H 0.553242 0.896242 0.419682 0.042 Uiso 1 1 calc R U . . .
H35C H 0.524218 0.833954 0.377661 0.042 Uiso 1 1 calc R U . . .
C36 C 0.50181(5) 0.83074(13) 0.49529(10) 0.0303(4) Uani 1 1 d . . . . .
H36A H 0.506298 0.893121 0.502961 0.046 Uiso 1 1 calc R U . . .
H36B H 0.495720 0.802862 0.535992 0.046 Uiso 1 1 calc R U . . .
H36C H 0.480645 0.823089 0.461779 0.046 Uiso 1 1 calc R U . . .
C37 C 0.53068(5) 0.69216(11) 0.45630(9) 0.0254(4) Uani 1 1 d . . . . .
H37A H 0.510252 0.686470 0.421206 0.038 Uiso 1 1 calc R U . . .
H37B H 0.523593 0.661818 0.495399 0.038 Uiso 1 1 calc R U . . .
H37C H 0.553858 0.666310 0.442219 0.038 Uiso 1 1 calc R U . . .
C38 C 0.62440(4) 0.82299(9) 0.61002(7) 0.0137(3) Uani 1 1 d . . . . .
H38A H 0.646553 0.843702 0.588347 0.016 Uiso 1 1 calc R U . . .
H38B H 0.634099 0.791434 0.650105 0.016 Uiso 1 1 calc R U . . .
C39 C 0.62366(4) 0.94205(9) 0.71409(7) 0.0134(3) Uani 1 1 d . . . . .
C40 C 0.65916(4) 0.90938(10) 0.73624(8) 0.0179(3) Uani 1 1 d . . . . .
H40 H 0.672730 0.874772 0.707887 0.021 Uiso 1 1 calc R U . . .
C41 C 0.67493(5) 0.92681(11) 0.79921(8) 0.0204(3) Uani 1 1 d . . . . .
H41 H 0.699202 0.904408 0.813520 0.024 Uiso 1 1 calc R U . . .
C42 C 0.65542(5) 0.97661(12) 0.84110(8) 0.0229(3) Uani 1 1 d . . . . .
H42 H 0.666048 0.987709 0.884397 0.027 Uiso 1 1 calc R U . . .
C43 C 0.62043(5) 1.01016(13) 0.81977(9) 0.0277(4) Uani 1 1 d . . . . .
H43 H 0.607113 1.045179 0.848231 0.033 Uiso 1 1 calc R U . . .
C44 C 0.60465(5) 0.99289(11) 0.75688(8) 0.0213(3) Uani 1 1 d . . . . .
H44 H 0.580490 1.016094 0.742766 0.026 Uiso 1 1 calc R U . . .
C45 C 0.61684(4) 1.00330(10) 0.58255(7) 0.0156(3) Uani 1 1 d . . . . .
C46 C 0.65313(5) 1.03837(10) 0.59327(8) 0.0193(3) Uani 1 1 d . . . . .
H46 H 0.669264 1.020060 0.630109 0.023 Uiso 1 1 calc R U . . .
C47 C 0.66588(5) 1.09962(11) 0.55071(9) 0.0244(4) Uani 1 1 d . . . . .
H47 H 0.690605 1.123154 0.558630 0.029 Uiso 1 1 calc R U . . .
C48 C 0.64271(6) 1.12663(11) 0.49672(8) 0.0265(4) Uani 1 1 d . . . . .
H48 H 0.651619 1.168018 0.467259 0.032 Uiso 1 1 calc R U . . .
C49 C 0.60661(6) 1.09315(11) 0.48588(8) 0.0281(4) Uani 1 1 d . . . . .
H49 H 0.590584 1.111838 0.449019 0.034 Uiso 1 1 calc R U . . .
C50 C 0.59362(5) 1.03218(11) 0.52873(8) 0.0216(3) Uani 1 1 d . . . . .
H50 H 0.568636 1.010004 0.521192 0.026 Uiso 1 1 calc R U . . .

loop_
_atom_site_aniso_label
_atom_site_aniso_U_11
_atom_site_aniso_U_22
_atom_site_aniso_U_33
_atom_site_aniso_U_23
_atom_site_aniso_U_13
_atom_site_aniso_U_12
C1A 0.015(10) 0.037(11) 0.026(6) 0.013(7) -0.003(6) -0.001(9)
C2A 0.024(4) 0.028(5) 0.029(3) -0.004(2) 0.003(3) 0.000(4)
C3A 0.005(11) 0.016(4) 0.028(4) 0.001(5) 0.007(6) 0.000(5)
C4A 0.021(4) 0.029(3) 0.038(5) 0.010(4) 0.006(5) 0.003(3)
C5A 0.038(19) 0.051(15) 0.029(8) -0.002(9) -0.006(9) 0.031(13)
O1B 0.044(3) 0.0173(16) 0.052(5) 0.0015(18) 0.000(5) -0.001(2)
C2B 0.024(4) 0.028(5) 0.029(3) -0.004(2) 0.003(3) 0.000(4)
C3B 0.020(4) 0.016(3) 0.033(5) 0.002(3) 0.003(3) -0.010(3)
C4B 0.029(5) 0.018(4) 0.029(4) -0.006(3) 0.006(3) 0.002(4)
C5B 0.021(4) 0.029(3) 0.038(5) 0.010(4) 0.006(5) 0.003(3)
Ho1 0.00984(3) 0.00827(3) 0.01027(3) 0.00006(2) -0.00036(2) 0.00002(2)
Cl1 0.01581(16) 0.01557(16) 0.01308(14) -0.00203(12) -0.00252(12) -0.00025(13)
C1 0.0127(6) 0.0132(6) 0.0146(6) -0.0005(5) -0.0018(5) -0.0027(5)
S1 0.01214(15) 0.00910(15) 0.00963(14) 0.00028(11) 0.00089(12) -0.00002(11)
P1 0.01480(18) 0.01093(17) 0.01075(15) 0.00110(13) 0.00189(13) 0.00139(14)
N1 0.0103(5) 0.0105(5) 0.0139(5) -0.0004(4) -0.0011(4) -0.0007(4)
C2 0.0162(7) 0.0186(8) 0.0193(7) 0.0007(6) -0.0046(6) -0.0015(6)
S2 0.00999(15) 0.00868(15) 0.01306(14) 0.00045(12) -0.00052(12) -0.00027(12)
P2 0.01181(16) 0.01057(17) 0.01505(16) -0.00028(14) -0.00057(13) 0.00110(14)
N2 0.0107(5) 0.0105(5) 0.0133(5) 0.0000(4) 0.0007(4) -0.0003(4)
N3 0.0208(6) 0.0128(6) 0.0107(5) -0.0003(4) 0.0026(5) 0.0012(5)
C3 0.0179(7) 0.0141(7) 0.0210(7) -0.0012(6) -0.0023(6) -0.0046(6)
N4 0.0109(5) 0.0097(5) 0.0135(5) 0.0012(4) 0.0020(4) -0.0004(4)
C4 0.0126(7) 0.0186(7) 0.0235(7) -0.0026(6) 0.0013(6) -0.0022(6)
N5 0.0128(6) 0.0092(5) 0.0139(5) 0.0017(4) 0.0024(4) 0.0005(4)
C5 0.0092(6) 0.0145(7) 0.0156(6) 0.0006(5) 0.0014(5) 0.0009(5)
N6 0.0114(6) 0.0116(6) 0.0184(6) 0.0016(5) -0.0033(5) 0.0015(4)
C6 0.0118(7) 0.0205(7) 0.0209(7) -0.0029(6) -0.0014(6) 0.0005(6)
C9 0.0211(8) 0.0144(7) 0.0110(6) -0.0014(5) 0.0025(5) 0.0008(6)
C8 0.0125(7) 0.0182(7) 0.0237(7) 0.0016(6) 0.0009(6) 0.0036(6)
C7 0.0149(7) 0.0207(8) 0.0206(7) 0.0019(6) 0.0042(6) -0.0015(6)
C11 0.0260(9) 0.0233(8) 0.0160(7) -0.0014(6) 0.0054(6) 0.0056(7)
C10 0.0230(8) 0.0162(7) 0.0148(6) 0.0028(5) 0.0024(6) -0.0009(6)
C12 0.0296(9) 0.0182(8) 0.0129(6) -0.0031(6) 0.0016(6) -0.0014(6)
C13 0.0171(7) 0.0111(6) 0.0111(6) 0.0017(5) 0.0028(5) 0.0008(5)
C14 0.0156(7) 0.0157(7) 0.0151(6) 0.0044(5) 0.0026(5) 0.0028(5)
C15 0.0201(8) 0.0199(8) 0.0188(7) 0.0047(6) 0.0037(6) -0.0013(6)
C16 0.0249(9) 0.0275(9) 0.0261(8) 0.0072(7) 0.0016(7) -0.0077(7)
C17 0.0219(9) 0.0391(11) 0.0318(9) 0.0134(8) 0.0090(7) -0.0037(8)
C18 0.0310(10) 0.0364(11) 0.0252(9) 0.0088(8) 0.0159(7) 0.0070(8)
C19 0.0262(9) 0.0217(8) 0.0202(7) 0.0048(6) 0.0088(6) 0.0045(7)
C20 0.0158(7) 0.0192(7) 0.0105(6) 0.0019(5) 0.0027(5) 0.0045(6)
C21 0.0175(7) 0.0219(8) 0.0147(6) -0.0004(6) 0.0014(5) 0.0040(6)
C22 0.0197(8) 0.0357(10) 0.0208(8) -0.0034(7) -0.0019(6) 0.0046(7)
C23 0.0213(8) 0.0424(11) 0.0193(8) 0.0050(7) 0.0001(6) 0.0136(8)
C24 0.0311(10) 0.0266(9) 0.0241(8) 0.0079(7) 0.0021(7) 0.0139(8)
C25 0.0271(9) 0.0195(8) 0.0206(7) 0.0034(6) 0.0014(6) 0.0057(7)
C26 0.0126(7) 0.0145(7) 0.0145(6) 0.0014(5) 0.0032(5) 0.0001(5)
C27 0.0224(8) 0.0160(7) 0.0192(7) 0.0034(6) 0.0066(6) 0.0008(6)
C28 0.0260(8) 0.0167(7) 0.0189(7) -0.0011(6) 0.0066(6) 0.0005(6)
C29 0.0131(7) 0.0322(9) 0.0252(8) 0.0012(7) 0.0039(6) -0.0021(7)
C30 0.0168(7) 0.0130(7) 0.0177(7) 0.0036(5) 0.0036(5) -0.0007(5)
C31 0.0169(8) 0.0332(10) 0.0473(11) 0.0228(9) 0.0101(8) 0.0036(7)
C32 0.0202(8) 0.0171(8) 0.0273(8) 0.0101(6) 0.0047(6) 0.0001(6)
C33 0.0579(14) 0.0267(10) 0.0220(8) -0.0044(7) 0.0196(9) -0.0136(9)
C34 0.0150(7) 0.0165(7) 0.0252(8) 0.0055(6) -0.0076(6) -0.0028(6)
C35 0.0276(9) 0.0283(9) 0.0258(8) 0.0100(7) -0.0106(7) -0.0048(7)
C36 0.0148(8) 0.0271(9) 0.0479(11) 0.0106(8) -0.0037(8) 0.0016(7)
C37 0.0266(9) 0.0189(8) 0.0280(8) 0.0034(7) -0.0126(7) -0.0059(7)
C38 0.0121(7) 0.0099(6) 0.0185(7) -0.0018(5) -0.0008(5) 0.0002(5)
C39 0.0136(6) 0.0111(7) 0.0154(6) -0.0011(5) 0.0011(5) -0.0016(5)
C40 0.0170(7) 0.0180(8) 0.0181(7) -0.0046(6) -0.0015(6) 0.0027(6)
C41 0.0187(7) 0.0206(8) 0.0208(7) -0.0008(6) -0.0044(6) 0.0006(6)
C42 0.0222(8) 0.0280(9) 0.0177(7) -0.0047(6) -0.0019(6) -0.0068(7)
C43 0.0222(9) 0.0365(10) 0.0245(8) -0.0146(8) 0.0028(7) 0.0011(7)
C44 0.0175(8) 0.0223(8) 0.0237(8) -0.0073(6) -0.0003(6) 0.0019(6)
C45 0.0204(7) 0.0094(6) 0.0173(7) -0.0011(5) 0.0038(6) 0.0029(5)
C46 0.0199(8) 0.0130(7) 0.0255(8) 0.0024(6) 0.0059(6) 0.0030(6)
C47 0.0263(9) 0.0140(7) 0.0348(9) 0.0001(7) 0.0133(7) 0.0014(6)
C48 0.0459(11) 0.0122(7) 0.0236(8) 0.0015(6) 0.0162(8) 0.0023(7)
C49 0.0475(12) 0.0171(8) 0.0193(8) 0.0022(6) 0.0008(8) 0.0034(8)
C50 0.0289(9) 0.0154(8) 0.0197(7) 0.0018(6) -0.0024(6) 0.0029(6)

loop_
_atom_type_symbol
_atom_type_description
_atom_type_scat_dispersion_real
_atom_type_scat_dispersion_imag
_atom_type_scat_source
C C 0.0015 0.0009 'International Tables Vol C Tables 4.2.6.8 and 6.1.1.4'
H H 0.0000 0.0000 'International Tables Vol C Tables 4.2.6.8 and 6.1.1.4'
N N 0.0030 0.0019 'International Tables Vol C Tables 4.2.6.8 and 6.1.1.4'
O O 0.0056 0.0036 'International Tables Vol C Tables 4.2.6.8 and 6.1.1.4'
P P 0.0667 0.0580 'International Tables Vol C Tables 4.2.6.8 and 6.1.1.4'
S S 0.0826 0.0763 'International Tables Vol C Tables 4.2.6.8 and 6.1.1.4'
Cl Cl 0.0998 0.0984 'International Tables Vol C Tables 4.2.6.8 and 6.1.1.4'
Ho Ho -0.3168 3.1241 'International Tables Vol C Tables 4.2.6.8 and 6.1.1.4'

loop_
_geom_angle_atom_site_label_1
_geom_angle_atom_site_label_2
_geom_angle_atom_site_label_3
_geom_angle
_geom_angle_site_symmetry_1
_geom_angle_site_symmetry_3
_geom_angle_publ_flag
C2A C1A H1AA 109.5 . . ?
C2A C1A H1AB 109.5 . . ?
H1AA C1A H1AB 109.5 . . ?
C2A C1A H1AC 109.5 . . ?
H1AA C1A H1AC 109.5 . . ?
H1AB C1A H1AC 109.5 . . ?
C3A C2A C1A 112(2) . . ?
C3A C2A H2AA 109.2 . . ?
C1A C2A H2AA 109.2 . . ?
C3A C2A H2AB 109.2 . . ?
C1A C2A H2AB 109.2 . . ?
H2AA C2A H2AB 107.9 . . ?
C2A C3A C4A 113(3) . . ?
C2A C3A H3AA 109.1 . . ?
C4A C3A H3AA 109.1 . . ?
C2A C3A H3AB 109.1 . . ?
C4A C3A H3AB 109.1 . . ?
H3AA C3A H3AB 107.8 . . ?
C3A C4A C5A 112(2) . . ?
C3A C4A H4AA 109.3 . . ?
C5A C4A H4AA 109.3 . . ?
C3A C4A H4AB 109.3 . . ?
C5A C4A H4AB 109.3 . . ?
H4AA C4A H4AB 108.0 . . ?
C4A C5A H5AA 109.5 . . ?
C4A C5A H5AB 109.5 . . ?
H5AA C5A H5AB 109.5 . . ?
C4A C5A H5AC 109.5 . . ?
H5AA C5A H5AC 109.5 . . ?
H5AB C5A H5AC 109.5 . . ?
C2B O1B C5B 109.6(8) . . ?
O1B C2B C3B 107.2(9) . . ?
O1B C2B H2BA 110.3 . . ?
C3B C2B H2BA 110.3 . . ?
O1B C2B H2BB 110.3 . . ?
C3B C2B H2BB 110.3 . . ?
H2BA C2B H2BB 108.5 . . ?
C2B C3B C4B 101.1(10) . . ?
C2B C3B H3BA 111.6 . . ?
C4B C3B H3BA 111.6 . . ?
C2B C3B H3BB 111.6 . . ?
C4B C3B H3BB 111.6 . . ?
H3BA C3B H3BB 109.4 . . ?
C5B C4B C3B 101.6(10) . . ?
C5B C4B H4BA 111.5 . . ?
C3B C4B H4BA 111.5 . . ?
C5B C4B H4BB 111.5 . . ?
C3B C4B H4BB 111.5 . . ?
H4BA C4B H4BB 109.3 . . ?
O1B C5B C4B 105.7(8) . . ?
O1B C5B H5BA 110.6 . . ?
C4B C5B H5BA 110.6 . . ?
O1B C5B H5BB 110.6 . . ?
C4B C5B H5BB 110.6 . . ?
H5BA C5B H5BB 108.7 . . ?
N5 Ho1 N1 104.93(4) . . ?
N5 Ho1 N4 60.80(4) . . ?
N1 Ho1 N4 110.78(4) . . ?
N5 Ho1 N2 111.31(4) . . ?
N1 Ho1 N2 60.44(4) . . ?
N4 Ho1 N2 167.60(4) . . ?
N5 Ho1 Cl1 99.45(3) . . ?
N1 Ho1 Cl1 153.63(3) . . ?
N4 Ho1 Cl1 89.73(3) . . ?
N2 Ho1 Cl1 101.39(3) . . ?
N5 Ho1 S2 30.85(3) . . ?
N1 Ho1 S2 116.71(3) . . ?
N4 Ho1 S2 30.99(3) . . ?
N2 Ho1 S2 142.16(3) . . ?
Cl1 Ho1 S2 89.451(15) . . ?
N5 Ho1 S1 118.14(3) . . ?
N1 Ho1 S1 30.80(3) . . ?
N4 Ho1 S1 141.46(3) . . ?
N2 Ho1 S1 31.15(3) . . ?
Cl1 Ho1 S1 125.957(12) . . ?
S2 Ho1 S1 141.835(11) . . ?
N5 Ho1 P1 171.48(3) . . ?
N1 Ho1 P1 67.11(3) . . ?
N4 Ho1 P1 118.17(3) . . ?
N2 Ho1 P1 68.05(3) . . ?
Cl1 Ho1 P1 88.928(13) . . ?
S2 Ho1 P1 149.127(12) . . ?
S1 Ho1 P1 56.663(12) . . ?
N1 C1 C4 105.47(11) . . ?
N1 C1 C3 116.34(12) . . ?
C4 C1 C3 107.72(12) . . ?
N1 C1 C2 108.91(12) . . ?
C4 C1 C2 108.31(13) . . ?
C3 C1 C2 109.76(12) . . ?
N3 S1 N1 124.69(7) . . ?
N3 S1 N2 124.82(7) . . ?
N1 S1 N2 95.43(6) . . ?
N3 S1 C13 98.69(7) . . ?
N1 S1 C13 104.63(7) . . ?
N2 S1 C13 106.35(7) . . ?
N3 S1 Ho1 161.47(5) . . ?
N1 S1 Ho1 48.36(4) . . ?
N2 S1 Ho1 49.94(4) . . ?
C13 S1 Ho1 99.80(5) . . ?
C14 P1 C20 99.22(7) . . ?
C14 P1 C13 104.24(7) . . ?
C20 P1 C13 102.43(7) . . ?
C14 P1 Ho1 126.17(5) . . ?
C20 P1 Ho1 125.67(5) . . ?
C13 P1 Ho1 94.27(5) . . ?
C1 N1 S1 125.23(10) . . ?
C1 N1 Ho1 132.49(9) . . ?
S1 N1 Ho1 100.83(6) . . ?
C1 C2 H2A 109.5 . . ?
C1 C2 H2B 109.5 . . ?
H2A C2 H2B 109.5 . . ?
C1 C2 H2C 109.5 . . ?
H2A C2 H2C 109.5 . . ?
H2B C2 H2C 109.5 . . ?
N6 S2 N4 123.60(7) . . ?
N6 S2 N5 123.21(7) . . ?
N4 S2 N5 94.13(6) . . ?
N6 S2 C38 100.09(7) . . ?
N4 S2 C38 109.19(7) . . ?
N5 S2 C38 105.49(7) . . ?
N6 S2 Ho1 154.86(5) . . ?
N4 S2 Ho1 48.75(4) . . ?
N5 S2 Ho1 47.31(4) . . ?
C38 S2 Ho1 104.97(5) . . ?
C39 P2 C45 101.68(7) . . ?
C39 P2 C38 99.20(7) . . ?
C45 P2 C38 99.91(7) . . ?
C5 N2 S1 122.34(10) . . ?
C5 N2 Ho1 137.20(9) . . ?
S1 N2 Ho1 98.90(6) . . ?
C9 N3 S1 133.06(11) . . ?
C1 C3 H3A 109.5 . . ?
C1 C3 H3B 109.5 . . ?
H3A C3 H3B 109.5 . . ?
C1 C3 H3C 109.5 . . ?
H3A C3 H3C 109.5 . . ?
H3B C3 H3C 109.5 . . ?
C26 N4 S2 125.71(10) . . ?
C26 N4 Ho1 129.40(9) . . ?
S2 N4 Ho1 100.26(6) . . ?
C1 C4 H4A 109.5 . . ?
C1 C4 H4B 109.5 . . ?
H4A C4 H4B 109.5 . . ?
C1 C4 H4C 109.5 . . ?
H4A C4 H4C 109.5 . . ?
H4B C4 H4C 109.5 . . ?
C30 N5 S2 125.38(10) . . ?
C30 N5 Ho1 129.84(9) . . ?
S2 N5 Ho1 101.84(6) . . ?
N2 C5 C6 106.70(11) . . ?
N2 C5 C7 110.53(12) . . ?
C6 C5 C7 107.91(13) . . ?
N2 C5 C8 114.83(12) . . ?
C6 C5 C8 107.68(12) . . ?
C7 C5 C8 108.91(12) . . ?
C34 N6 S2 130.57(11) . . ?
C5 C6 H6A 109.5 . . ?
C5 C6 H6B 109.5 . . ?
H6A C6 H6B 109.5 . . ?
C5 C6 H6C 109.5 . . ?
H6A C6 H6C 109.5 . . ?
H6B C6 H6C 109.5 . . ?
N3 C9 C10 115.14(12) . . ?
N3 C9 C12 107.79(12) . . ?
C10 C9 C12 109.34(13) . . ?
N3 C9 C11 106.84(12) . . ?
C10 C9 C11 110.32(13) . . ?
C12 C9 C11 107.08(13) . . ?
C5 C8 H8A 109.5 . . ?
C5 C8 H8B 109.5 . . ?
H8A C8 H8B 109.5 . . ?
C5 C8 H8C 109.5 . . ?
H8A C8 H8C 109.5 . . ?
H8B C8 H8C 109.5 . . ?
C5 C7 H7A 109.5 . . ?
C5 C7 H7B 109.5 . . ?
H7A C7 H7B 109.5 . . ?
C5 C7 H7C 109.5 . . ?
H7A C7 H7C 109.5 . . ?
H7B C7 H7C 109.5 . . ?
C9 C11 H11A 109.5 . . ?
C9 C11 H11B 109.5 . . ?
H11A C11 H11B 109.5 . . ?
C9 C11 H11C 109.5 . . ?
H11A C11 H11C 109.5 . . ?
H11B C11 H11C 109.5 . . ?
C9 C10 H10A 109.5 . . ?
C9 C10 H10B 109.5 . . ?
H10A C10 H10B 109.5 . . ?
C9 C10 H10C 109.5 . . ?
H10A C10 H10C 109.5 . . ?
H10B C10 H10C 109.5 . . ?
C9 C12 H12A 109.5 . . ?
C9 C12 H12B 109.5 . . ?
H12A C12 H12B 109.5 . . ?
C9 C12 H12C 109.5 . . ?
H12A C12 H12C 109.5 . . ?
H12B C12 H12C 109.5 . . ?
S1 C13 P1 109.27(8) . . ?
S1 C13 H13A 109.8 . . ?
P1 C13 H13A 109.8 . . ?
S1 C13 H13B 109.8 . . ?
P1 C13 H13B 109.8 . . ?
H13A C13 H13B 108.3 . . ?
C15 C14 C19 118.43(15) . . ?
C15 C14 P1 125.62(12) . . ?
C19 C14 P1 115.87(12) . . ?
C16 C15 C14 120.59(16) . . ?
C16 C15 H15 119.7 . . ?
C14 C15 H15 119.7 . . ?
C17 C16 C15 120.26(18) . . ?
C17 C16 H16 119.9 . . ?
C15 C16 H16 119.9 . . ?
C18 C17 C16 119.83(17) . . ?
C18 C17 H17 120.1 . . ?
C16 C17 H17 120.1 . . ?
C17 C18 C19 120.30(17) . . ?
C17 C18 H18 119.8 . . ?
C19 C18 H18 119.8 . . ?
C18 C19 C14 120.58(17) . . ?
C18 C19 H19 119.7 . . ?
C14 C19 H19 119.7 . . ?
C21 C20 C25 119.18(14) . . ?
C21 C20 P1 118.96(12) . . ?
C25 C20 P1 121.83(12) . . ?
C20 C21 C22 120.26(16) . . ?
C20 C21 H21 119.9 . . ?
C22 C21 H21 119.9 . . ?
C23 C22 C21 120.21(17) . . ?
C23 C22 H22 119.9 . . ?
C21 C22 H22 119.9 . . ?
C22 C23 C24 119.92(16) . . ?
C22 C23 H23 120.0 . . ?
C24 C23 H23 120.0 . . ?
C23 C24 C25 120.21(17) . . ?
C23 C24 H24 119.9 . . ?
C25 C24 H24 119.9 . . ?
C24 C25 C20 120.20(17) . . ?
C24 C25 H25 119.9 . . ?
C20 C25 H25 119.9 . . ?
N4 C26 C28 115.19(12) . . ?
N4 C26 C29 111.85(12) . . ?
C28 C26 C29 108.34(13) . . ?
N4 C26 C27 104.56(12) . . ?
C28 C26 C27 107.90(12) . . ?
C29 C26 C27 108.73(13) . . ?
C26 C27 H27A 109.5 . . ?
C26 C27 H27B 109.5 . . ?
H27A C27 H27B 109.5 . . ?
C26 C27 H27C 109.5 . . ?
H27A C27 H27C 109.5 . . ?
H27B C27 H27C 109.5 . . ?
C26 C28 H28A 109.5 . . ?
C26 C28 H28B 109.5 . . ?
H28A C28 H28B 109.5 . . ?
C26 C28 H28C 109.5 . . ?
H28A C28 H28C 109.5 . . ?
H28B C28 H28C 109.5 . . ?
C26 C29 H29A 109.5 . . ?
C26 C29 H29B 109.5 . . ?
H29A C29 H29B 109.5 . . ?
C26 C29 H29C 109.5 . . ?
H29A C29 H29C 109.5 . . ?
H29B C29 H29C 109.5 . . ?
N5 C30 C33 106.17(13) . . ?
N5 C30 C31 106.74(12) . . ?
C33 C30 C31 109.54(16) . . ?
N5 C30 C32 117.51(13) . . ?
C33 C30 C32 109.33(14) . . ?
C31 C30 C32 107.38(14) . . ?
C30 C31 H31A 109.5 . . ?
C30 C31 H31B 109.5 . . ?
H31A C31 H31B 109.5 . . ?
C30 C31 H31C 109.5 . . ?
H31A C31 H31C 109.5 . . ?
H31B C31 H31C 109.5 . . ?
C30 C32 H32A 109.5 . . ?
C30 C32 H32B 109.5 . . ?
H32A C32 H32B 109.5 . . ?
C30 C32 H32C 109.5 . . ?
H32A C32 H32C 109.5 . . ?
H32B C32 H32C 109.5 . . ?
C30 C33 H33A 109.5 . . ?
C30 C33 H33B 109.5 . . ?
H33A C33 H33B 109.5 . . ?
C30 C33 H33C 109.5 . . ?
H33A C33 H33C 109.5 . . ?
H33B C33 H33C 109.5 . . ?
N6 C34 C35 108.89(13) . . ?
N6 C34 C37 114.77(13) . . ?
C35 C34 C37 108.52(15) . . ?
N6 C34 C36 105.97(14) . . ?
C35 C34 C36 107.73(14) . . ?
C37 C34 C36 110.74(14) . . ?
C34 C35 H35A 109.5 . . ?
C34 C35 H35B 109.5 . . ?
H35A C35 H35B 109.5 . . ?
C34 C35 H35C 109.5 . . ?
H35A C35 H35C 109.5 . . ?
H35B C35 H35C 109.5 . . ?
C34 C36 H36A 109.5 . . ?
C34 C36 H36B 109.5 . . ?
H36A C36 H36B 109.5 . . ?
C34 C36 H36C 109.5 . . ?
H36A C36 H36C 109.5 . . ?
H36B C36 H36C 109.5 . . ?
C34 C37 H37A 109.5 . . ?
C34 C37 H37B 109.5 . . ?
H37A C37 H37B 109.5 . . ?
C34 C37 H37C 109.5 . . ?
H37A C37 H37C 109.5 . . ?
H37B C37 H37C 109.5 . . ?
S2 C38 P2 116.07(8) . . ?
S2 C38 H38A 108.3 . . ?
P2 C38 H38A 108.3 . . ?
S2 C38 H38B 108.3 . . ?
P2 C38 H38B 108.3 . . ?
H38A C38 H38B 107.4 . . ?
C44 C39 C40 118.02(14) . . ?
C44 C39 P2 115.50(11) . . ?
C40 C39 P2 126.38(11) . . ?
C41 C40 C39 120.84(15) . . ?
C41 C40 H40 119.6 . . ?
C39 C40 H40 119.6 . . ?
C42 C41 C40 120.21(15) . . ?
C42 C41 H41 119.9 . . ?
C40 C41 H41 119.9 . . ?
C43 C42 C41 119.70(15) . . ?
C43 C42 H42 120.2 . . ?
C41 C42 H42 120.2 . . ?
C42 C43 C44 120.17(16) . . ?
C42 C43 H43 119.9 . . ?
C44 C43 H43 119.9 . . ?
C43 C44 C39 121.06(15) . . ?
C43 C44 H44 119.5 . . ?
C39 C44 H44 119.5 . . ?
C50 C45 C46 118.46(15) . . ?
C50 C45 P2 117.28(12) . . ?
C46 C45 P2 124.25(12) . . ?
C47 C46 C45 120.67(16) . . ?
C47 C46 H46 119.7 . . ?
C45 C46 H46 119.7 . . ?
C48 C47 C46 120.26(17) . . ?
C48 C47 H47 119.9 . . ?
C46 C47 H47 119.9 . . ?
C49 C48 C47 119.68(16) . . ?
C49 C48 H48 120.2 . . ?
C47 C48 H48 120.2 . . ?
C48 C49 C50 120.22(17) . . ?
C48 C49 H49 119.9 . . ?
C50 C49 H49 119.9 . . ?
C49 C50 C45 120.69(17) . . ?
C49 C50 H50 119.7 . . ?
C45 C50 H50 119.7 . . ?

loop_
_geom_bond_atom_site_label_1
_geom_bond_atom_site_label_2
_geom_bond_distance
_geom_bond_site_symmetry_2
_geom_bond_publ_flag
C1A C2A 1.54(2) . ?
C1A H1AA 0.9800 . ?
C1A H1AB 0.9800 . ?
C1A H1AC 0.9800 . ?
C2A C3A 1.54(2) . ?
C2A H2AA 0.9900 . ?
C2A H2AB 0.9900 . ?
C3A C4A 1.54(2) . ?
C3A H3AA 0.9900 . ?
C3A H3AB 0.9900 . ?
C4A C5A 1.54(2) . ?
C4A H4AA 0.9900 . ?
C4A H4AB 0.9900 . ?
C5A H5AA 0.9800 . ?
C5A H5AB 0.9800 . ?
C5A H5AC 0.9800 . ?
O1B C2B 1.423(11) . ?
O1B C5B 1.432(11) . ?
C2B C3B 1.507(15) . ?
C2B H2BA 0.9900 . ?
C2B H2BB 0.9900 . ?
C3B C4B 1.538(7) . ?
C3B H3BA 0.9900 . ?
C3B H3BB 0.9900 . ?
C4B C5B 1.513(15) . ?
C4B H4BA 0.9900 . ?
C4B H4BB 0.9900 . ?
C5B H5BA 0.9900 . ?
C5B H5BB 0.9900 . ?
Ho1 N5 2.3017(12) . ?
Ho1 N1 2.3365(12) . ?
Ho1 N4 2.3419(12) . ?
Ho1 N2 2.3789(12) . ?
Ho1 Cl1 2.5907(6) . ?
Ho1 S2 3.0650(5) . ?
Ho1 S1 3.0705(5) . ?
Ho1 P1 3.2104(5) . ?
C1 N1 1.4968(18) . ?
C1 C4 1.530(2) . ?
C1 C3 1.530(2) . ?
C1 C2 1.537(2) . ?
S1 N3 1.5115(13) . ?
S1 N1 1.6009(13) . ?
S1 N2 1.6078(12) . ?
S1 C13 1.8112(14) . ?
P1 C14 1.8358(16) . ?
P1 C20 1.8359(15) . ?
P1 C13 1.8471(14) . ?
C2 H2A 0.9800 . ?
C2 H2B 0.9800 . ?
C2 H2C 0.9800 . ?
S2 N6 1.5168(12) . ?
S2 N4 1.6038(12) . ?
S2 N5 1.6060(13) . ?
S2 C38 1.8110(15) . ?
P2 C39 1.8366(15) . ?
P2 C45 1.8389(16) . ?
P2 C38 1.8566(15) . ?
N2 C5 1.5052(18) . ?
N3 C9 1.4864(18) . ?
C3 H3A 0.9800 . ?
C3 H3B 0.9800 . ?
C3 H3C 0.9800 . ?
N4 C26 1.4950(18) . ?
C4 H4A 0.9800 . ?
C4 H4B 0.9800 . ?
C4 H4C 0.9800 . ?
N5 C30 1.4972(19) . ?
C5 C6 1.528(2) . ?
C5 C7 1.532(2) . ?
C5 C8 1.535(2) . ?
N6 C34 1.4831(19) . ?
C6 H6A 0.9800 . ?
C6 H6B 0.9800 . ?
C6 H6C 0.9800 . ?
C9 C10 1.530(2) . ?
C9 C12 1.532(2) . ?
C9 C11 1.534(2) . ?
C8 H8A 0.9800 . ?
C8 H8B 0.9800 . ?
C8 H8C 0.9800 . ?
C7 H7A 0.9800 . ?
C7 H7B 0.9800 . ?
C7 H7C 0.9800 . ?
C11 H11A 0.9800 . ?
C11 H11B 0.9800 . ?
C11 H11C 0.9800 . ?
C10 H10A 0.9800 . ?
C10 H10B 0.9800 . ?
C10 H10C 0.9800 . ?
C12 H12A 0.9800 . ?
C12 H12B 0.9800 . ?
C12 H12C 0.9800 . ?
C13 H13A 0.9900 . ?
C13 H13B 0.9900 . ?
C14 C15 1.397(2) . ?
C14 C19 1.397(2) . ?
C15 C16 1.389(2) . ?
C15 H15 0.9500 . ?
C16 C17 1.383(3) . ?
C16 H16 0.9500 . ?
C17 C18 1.380(3) . ?
C17 H17 0.9500 . ?
C18 C19 1.390(2) . ?
C18 H18 0.9500 . ?
C19 H19 0.9500 . ?
C20 C21 1.388(2) . ?
C20 C25 1.397(2) . ?
C21 C22 1.394(2) . ?
C21 H21 0.9500 . ?
C22 C23 1.382(3) . ?
C22 H22 0.9500 . ?
C23 C24 1.383(3) . ?
C23 H23 0.9500 . ?
C24 C25 1.389(2) . ?
C24 H24 0.9500 . ?
C25 H25 0.9500 . ?
C26 C28 1.525(2) . ?
C26 C29 1.527(2) . ?
C26 C27 1.530(2) . ?
C27 H27A 0.9800 . ?
C27 H27B 0.9800 . ?
C27 H27C 0.9800 . ?
C28 H28A 0.9800 . ?
C28 H28B 0.9800 . ?
C28 H28C 0.9800 . ?
C29 H29A 0.9800 . ?
C29 H29B 0.9800 . ?
C29 H29C 0.9800 . ?
C30 C33 1.525(2) . ?
C30 C31 1.526(2) . ?
C30 C32 1.529(2) . ?
C31 H31A 0.9800 . ?
C31 H31B 0.9800 . ?
C31 H31C 0.9800 . ?
C32 H32A 0.9800 . ?
C32 H32B 0.9800 . ?
C32 H32C 0.9800 . ?
C33 H33A 0.9800 . ?
C33 H33B 0.9800 . ?
C33 H33C 0.9800 . ?
C34 C35 1.528(2) . ?
C34 C37 1.529(2) . ?
C34 C36 1.534(2) . ?
C35 H35A 0.9800 . ?
C35 H35B 0.9800 . ?
C35 H35C 0.9800 . ?
C36 H36A 0.9800 . ?
C36 H36B 0.9800 . ?
C36 H36C 0.9800 . ?
C37 H37A 0.9800 . ?
C37 H37B 0.9800 . ?
C37 H37C 0.9800 . ?
C38 H38A 0.9900 . ?
C38 H38B 0.9900 . ?
C39 C44 1.393(2) . ?
C39 C40 1.395(2) . ?
C40 C41 1.389(2) . ?
C40 H40 0.9500 . ?
C41 C42 1.382(2) . ?
C41 H41 0.9500 . ?
C42 C43 1.380(3) . ?
C42 H42 0.9500 . ?
C43 C44 1.387(2) . ?
C43 H43 0.9500 . ?
C44 H44 0.9500 . ?
C45 C50 1.391(2) . ?
C45 C46 1.396(2) . ?
C46 C47 1.386(2) . ?
C46 H46 0.9500 . ?
C47 C48 1.384(3) . ?
C47 H47 0.9500 . ?
C48 C49 1.381(3) . ?
C48 H48 0.9500 . ?
C49 C50 1.390(2) . ?
C49 H49 0.9500 . ?
C50 H50 0.9500 . ?

loop_
_geom_torsion_atom_site_label_1
_geom_torsion_atom_site_label_2
_geom_torsion_atom_site_label_3
_geom_torsion_atom_site_label_4
_geom_torsion
_geom_torsion_site_symmetry_1
_geom_torsion_site_symmetry_2
_geom_torsion_site_symmetry_3
_geom_torsion_site_symmetry_4
_geom_torsion_publ_flag
C1A C2A C3A C4A 171(4) . . . . ?
C2A C3A C4A C5A -166(4) . . . . ?
C5B O1B C2B C3B 10(2) . . . . ?
O1B C2B C3B C4B -29.8(18) . . . . ?
C2B C3B C4B C5B 37.4(13) . . . . ?
C2B O1B C5B C4B 15(2) . . . . ?
C3B C4B C5B O1B -33.1(16) . . . . ?
C4 C1 N1 S1 143.01(11) . . . . ?
C3 C1 N1 S1 23.71(18) . . . . ?
C2 C1 N1 S1 -100.93(14) . . . . ?
C4 C1 N1 Ho1 -20.52(17) . . . . ?
C3 C1 N1 Ho1 -139.82(11) . . . . ?
C2 C1 N1 Ho1 95.54(14) . . . . ?
N3 S1 N1 C1 34.23(15) . . . . ?
N2 S1 N1 C1 174.00(11) . . . . ?
C13 S1 N1 C1 -77.51(12) . . . . ?
Ho1 S1 N1 C1 -167.70(14) . . . . ?
N3 S1 N1 Ho1 -158.06(6) . . . . ?
N2 S1 N1 Ho1 -18.30(6) . . . . ?
C13 S1 N1 Ho1 90.19(6) . . . . ?
N3 S1 N2 C5 -34.44(14) . . . . ?
N1 S1 N2 C5 -174.13(11) . . . . ?
C13 S1 N2 C5 78.88(12) . . . . ?
Ho1 S1 N2 C5 168.02(13) . . . . ?
N3 S1 N2 Ho1 157.54(6) . . . . ?
N1 S1 N2 Ho1 17.85(6) . . . . ?
C13 S1 N2 Ho1 -89.14(6) . . . . ?
N1 S1 N3 C9 59.59(17) . . . . ?
N2 S1 N3 C9 -68.85(17) . . . . ?
C13 S1 N3 C9 174.20(15) . . . . ?
Ho1 S1 N3 C9 -1.9(3) . . . . ?
N6 S2 N4 C26 -52.74(14) . . . . ?
N5 S2 N4 C26 172.24(12) . . . . ?
C38 S2 N4 C26 64.26(13) . . . . ?
Ho1 S2 N4 C26 157.61(14) . . . . ?
N6 S2 N4 Ho1 149.65(6) . . . . ?
N5 S2 N4 Ho1 14.63(6) . . . . ?
C38 S2 N4 Ho1 -93.35(7) . . . . ?
N6 S2 N5 C30 47.65(15) . . . . ?
N4 S2 N5 C30 -177.08(12) . . . . ?
C38 S2 N5 C30 -65.86(13) . . . . ?
Ho1 S2 N5 C30 -162.11(15) . . . . ?
N6 S2 N5 Ho1 -150.24(6) . . . . ?
N4 S2 N5 Ho1 -14.97(6) . . . . ?
C38 S2 N5 Ho1 96.25(7) . . . . ?
S1 N2 C5 C6 -153.96(11) . . . . ?
Ho1 N2 C5 C6 8.47(18) . . . . ?
S1 N2 C5 C7 88.96(14) . . . . ?
Ho1 N2 C5 C7 -108.62(14) . . . . ?
S1 N2 C5 C8 -34.73(16) . . . . ?
Ho1 N2 C5 C8 127.69(13) . . . . ?
N4 S2 N6 C34 -61.26(17) . . . . ?
N5 S2 N6 C34 61.31(16) . . . . ?
C38 S2 N6 C34 177.46(14) . . . . ?
Ho1 S2 N6 C34 2.1(2) . . . . ?
S1 N3 C9 C10 5.8(2) . . . . ?
S1 N3 C9 C12 -116.50(15) . . . . ?
S1 N3 C9 C11 128.70(14) . . . . ?
N3 S1 C13 P1 -179.17(8) . . . . ?
N1 S1 C13 P1 -49.75(9) . . . . ?
N2 S1 C13 P1 50.53(9) . . . . ?
Ho1 S1 C13 P1 -0.43(8) . . . . ?
C14 P1 C13 S1 129.42(8) . . . . ?
C20 P1 C13 S1 -127.56(8) . . . . ?
Ho1 P1 C13 S1 0.40(7) . . . . ?
C20 P1 C14 C15 -96.97(14) . . . . ?
C13 P1 C14 C15 8.47(15) . . . . ?
Ho1 P1 C14 C15 114.77(13) . . . . ?
C20 P1 C14 C19 79.69(13) . . . . ?
C13 P1 C14 C19 -174.86(12) . . . . ?
Ho1 P1 C14 C19 -68.56(13) . . . . ?
C19 C14 C15 C16 0.2(2) . . . . ?
P1 C14 C15 C16 176.83(13) . . . . ?
C14 C15 C16 C17 -0.5(3) . . . . ?
C15 C16 C17 C18 0.3(3) . . . . ?
C16 C17 C18 C19 0.0(3) . . . . ?
C17 C18 C19 C14 -0.2(3) . . . . ?
C15 C14 C19 C18 0.1(2) . . . . ?
P1 C14 C19 C18 -176.83(13) . . . . ?
C14 P1 C20 C21 -129.96(13) . . . . ?
C13 P1 C20 C21 123.13(12) . . . . ?
Ho1 P1 C20 C21 18.53(15) . . . . ?
C14 P1 C20 C25 48.27(14) . . . . ?
C13 P1 C20 C25 -58.64(14) . . . . ?
Ho1 P1 C20 C25 -163.24(11) . . . . ?
C25 C20 C21 C22 -0.1(2) . . . . ?
P1 C20 C21 C22 178.14(12) . . . . ?
C20 C21 C22 C23 0.6(3) . . . . ?
C21 C22 C23 C24 -0.4(3) . . . . ?
C22 C23 C24 C25 -0.2(3) . . . . ?
C23 C24 C25 C20 0.7(3) . . . . ?
C21 C20 C25 C24 -0.6(2) . . . . ?
P1 C20 C25 C24 -178.78(13) . . . . ?
S2 N4 C26 C28 -40.99(17) . . . . ?
Ho1 N4 C26 C28 110.00(13) . . . . ?
S2 N4 C26 C29 83.28(15) . . . . ?
Ho1 N4 C26 C29 -125.73(12) . . . . ?
S2 N4 C26 C27 -159.23(11) . . . . ?
Ho1 N4 C26 C27 -8.24(16) . . . . ?
S2 N5 C30 C33 -123.80(14) . . . . ?
Ho1 N5 C30 C33 79.26(16) . . . . ?
S2 N5 C30 C31 119.40(14) . . . . ?
Ho1 N5 C30 C31 -37.54(18) . . . . ?
S2 N5 C30 C32 -1.14(19) . . . . ?
Ho1 N5 C30 C32 -158.09(11) . . . . ?
S2 N6 C34 C35 -109.81(16) . . . . ?
S2 N6 C34 C37 12.0(2) . . . . ?
S2 N6 C34 C36 134.56(14) . . . . ?
N6 S2 C38 P2 24.74(10) . . . . ?
N4 S2 C38 P2 -106.33(9) . . . . ?
N5 S2 C38 P2 153.55(8) . . . . ?
Ho1 S2 C38 P2 -157.31(7) . . . . ?
C39 P2 C38 S2 152.25(9) . . . . ?
C45 P2 C38 S2 -104.07(9) . . . . ?
C45 P2 C39 C44 97.54(13) . . . . ?
C38 P2 C39 C44 -160.25(12) . . . . ?
C45 P2 C39 C40 -86.16(15) . . . . ?
C38 P2 C39 C40 16.05(15) . . . . ?
C44 C39 C40 C41 0.3(2) . . . . ?
P2 C39 C40 C41 -175.92(13) . . . . ?
C39 C40 C41 C42 0.4(3) . . . . ?
C40 C41 C42 C43 -1.0(3) . . . . ?
C41 C42 C43 C44 1.0(3) . . . . ?
C42 C43 C44 C39 -0.3(3) . . . . ?
C40 C39 C44 C43 -0.3(2) . . . . ?
P2 C39 C44 C43 176.28(14) . . . . ?
C39 P2 C45 C50 -152.34(12) . . . . ?
C38 P2 C45 C50 106.02(13) . . . . ?
C39 P2 C45 C46 28.44(15) . . . . ?
C38 P2 C45 C46 -73.21(14) . . . . ?
C50 C45 C46 C47 -0.9(2) . . . . ?
P2 C45 C46 C47 178.32(12) . . . . ?
C45 C46 C47 C48 -0.2(3) . . . . ?
C46 C47 C48 C49 0.9(3) . . . . ?
C47 C48 C49 C50 -0.4(3) . . . . ?
C48 C49 C50 C45 -0.7(3) . . . . ?
C46 C45 C50 C49 1.4(2) . . . . ?
P2 C45 C50 C49 -177.89(13) . . . . ?
